data_4515078
loop_
_publ_author_name
'Larsen, Simon'
'McCormick-McPherson, Laura J.'
'Teat, Simon J.'
'Ghosh, Abhik'

_publ_section_title
;
 Azulicorrole
;
_journal_issue 4
_journal_name_full 'ACS Omega'
_journal_page_first 6737
_journal_paper_doi 10.1021/acsomega.9b00275
_journal_volume 4
_journal_year 2019
_chemical_formula_sum 'C98 H58 F18 N6'
_chemical_formula_weight 1661.50
_space_group_crystal_system monoclinic
_space_group_IT_number 14
_space_group_name_Hall '-P 2yn'
_space_group_name_H-M_alt 'P 1 21/n 1'
_symmetry_space_group_name_Hall '-P 2yn'
_symmetry_space_group_name_H-M 'P 1 21/n 1'
_atom_sites_solution_hydrogens mixed
_atom_sites_solution_primary dual
_atom_sites_solution_secondary difmap
_audit_creation_method SHELXL-2014/7
_cell_angle_alpha 90
_cell_angle_beta 99.8990(10)
_cell_angle_gamma 90
_cell_formula_units_Z 4
_cell_length_a 17.1182(19)
_cell_length_b 15.1767(17)
_cell_length_c 30.383(3)
_cell_measurement_reflns_used 9201
_cell_measurement_temperature 100(2)
_cell_measurement_theta_max 31.36
_cell_measurement_theta_min 2.83
_cell_volume 7775.9(14)
_computing_cell_refinement 'SAINT V8.38A Bruker-AXS, Madison WI'
_computing_data_collection 'Bruker APEX3 Bruker-AXS, Madison WI'
_computing_data_reduction 'SAINT V8.38A Bruker-AXS, Madison WI'
_computing_structure_refinement 'SHELXL-2014/7 (Sheldrick, 2014)'
_computing_structure_solution 'SHELXT 2014/5 Bruker-AXS, Madison WI'
_diffrn_ambient_temperature 100(2)
_diffrn_detector_area_resol_mean 7.39
_diffrn_measured_fraction_theta_full 1.000
_diffrn_measured_fraction_theta_max 0.996
_diffrn_measurement_device_type 'Bruker D8 with PHOTON II detector'
_diffrn_measurement_method '\f and \w shutterless scans'
_diffrn_radiation_type synchrotron
_diffrn_radiation_wavelength 0.7288
_diffrn_reflns_av_R_equivalents 0.0618
_diffrn_reflns_av_unetI/netI 0.0380
_diffrn_reflns_Laue_measured_fraction_full 1.000
_diffrn_reflns_Laue_measured_fraction_max 0.996
_diffrn_reflns_limit_h_max 24
_diffrn_reflns_limit_h_min -24
_diffrn_reflns_limit_k_max 21
_diffrn_reflns_limit_k_min -21
_diffrn_reflns_limit_l_max 43
_diffrn_reflns_limit_l_min -43
_diffrn_reflns_number 163422
_diffrn_reflns_point_group_measured_fraction_full 1.000
_diffrn_reflns_point_group_measured_fraction_max 0.996
_diffrn_reflns_theta_full 25.930
_diffrn_reflns_theta_max 31.419
_diffrn_reflns_theta_min 1.543
_diffrn_source
;
Advanced Light Source, beamline 12.2.1
;
_exptl_absorpt_coefficient_mu 0.119
_exptl_absorpt_correction_T_max 0.999
_exptl_absorpt_correction_T_min 0.862
_exptl_absorpt_correction_type multi-scan
_exptl_absorpt_process_details 'SADABS-2016/2 - Bruker AXS, Madison WI'
_exptl_crystal_colour black
_exptl_crystal_density_diffrn 1.419
_exptl_crystal_description lath
_exptl_crystal_F_000 3400
_exptl_crystal_size_max 0.260
_exptl_crystal_size_mid 0.030
_exptl_crystal_size_min 0.010
_refine_diff_density_max 0.753
_refine_diff_density_min -0.624
_refine_diff_density_rms 0.070
_refine_ls_extinction_method none
_refine_ls_goodness_of_fit_ref 1.054
_refine_ls_hydrogen_treatment mixed
_refine_ls_matrix_type full
_refine_ls_number_parameters 1135
_refine_ls_number_reflns 23766
_refine_ls_number_restraints 24
_refine_ls_restrained_S_all 1.054
_refine_ls_R_factor_all 0.0835
_refine_ls_R_factor_gt 0.0630
_refine_ls_shift/su_max 0.001
_refine_ls_shift/su_mean 0.000
_refine_ls_structure_factor_coef Fsqd
_refine_ls_weighting_details 'w=1/[\s^2^(Fo^2^)+(0.0931P)^2^+4.4239P] where P=(Fo^2^+2Fc^2^)/3'
_refine_ls_weighting_scheme calc
_refine_ls_wR_factor_gt 0.1758
_refine_ls_wR_factor_ref 0.1895
_reflns_Friedel_coverage 0.000
_reflns_number_gt 17362
_reflns_number_total 23766
_reflns_threshold_expression 'I > 2\s(I)'
_cod_data_source_file ao9b00275_si_002.cif
_cod_data_source_block CF3azuliBenz_a
_cod_original_cell_volume 7775.8(15)
_cod_database_code 4515078
_shelx_shelxl_version_number 2014/7
_shelx_space_group_comment
;
The symmetry employed for this shelxl refinement is uniquely defined
by the following loop, which should always be used as a source of
symmetry information in preference to the above space-group names.
They are only intended as comments.
;
_shelx_estimated_absorpt_t_min 0.970
_shelx_estimated_absorpt_t_max 0.999

loop_
_space_group_symop_operation_xyz
'x, y, z'
'-x+1/2, y+1/2, -z+1/2'
'-x, -y, -z'
'x-1/2, -y-1/2, z-1/2'

loop_
_atom_site_label
_atom_site_type_symbol
_atom_site_fract_x
_atom_site_fract_y
_atom_site_fract_z
_atom_site_U_iso_or_equiv
_atom_site_adp_type
_atom_site_occupancy
_atom_site_site_symmetry_order
_atom_site_calc_flag
_atom_site_refinement_flags_posn
_atom_site_refinement_flags_adp
_atom_site_refinement_flags_occupancy
_atom_site_disorder_assembly
_atom_site_disorder_group
C1B_4 C 0.7481(10) 0.4106(10) 0.3453(3) 0.100(2) Uani 0.399(6) 1 d G . P A 1
H1B_4 H 0.7798 0.4170 0.3740 0.121 Uiso 0.399(6) 1 calc R U P A 1
C2B_4 C 0.7356(7) 0.3274(8) 0.3262(3) 0.095(3) Uani 0.399(6) 1 d G . P A 1
H2B_4 H 0.7588 0.2771 0.3419 0.114 Uiso 0.399(6) 1 calc R U P A 1
C3B_4 C 0.6893(5) 0.3179(6) 0.2842(3) 0.083(3) Uani 0.399(6) 1 d G . P A 1
H3B_4 H 0.6808 0.2611 0.2711 0.100 Uiso 0.399(6) 1 calc R U P A 1
C4B_4 C 0.6555(5) 0.3916(7) 0.2613(2) 0.087(3) Uani 0.399(6) 1 d G . P A 1
H4B_4 H 0.6238 0.3851 0.2325 0.105 Uiso 0.399(6) 1 calc R U P A 1
C5B_4 C 0.6680(7) 0.4747(7) 0.2803(3) 0.095(3) Uani 0.399(6) 1 d G . P A 1
H5B_4 H 0.6449 0.5251 0.2647 0.114 Uiso 0.399(6) 1 calc R U P A 1
C6B_4 C 0.7143(10) 0.4842(8) 0.3224(4) 0.0853(19) Uani 0.399(6) 1 d G . P A 1
H6B_4 H 0.7229 0.5411 0.3354 0.102 Uiso 0.399(6) 1 calc R U P A 1
C1B_5 C 0.7341(9) 0.4134(9) 0.3381(3) 0.100(2) Uani 0.424(6) 1 d G . P B 2
H1B_5 H 0.7643 0.3995 0.3665 0.121 Uiso 0.424(6) 1 calc R U P B 2
C2B_5 C 0.7087(7) 0.3465(6) 0.3078(3) 0.095(3) Uani 0.424(6) 1 d G . P B 2
H2B_5 H 0.7215 0.2869 0.3154 0.114 Uiso 0.424(6) 1 calc R U P B 2
C3B_5 C 0.6645(5) 0.3667(5) 0.2662(2) 0.083(3) Uani 0.424(6) 1 d G . P B 2
H3B_5 H 0.6471 0.3210 0.2455 0.100 Uiso 0.424(6) 1 calc R U P B 2
C4B_5 C 0.6457(4) 0.4539(6) 0.2550(2) 0.087(3) Uani 0.424(6) 1 d G . P B 2
H4B_5 H 0.6155 0.4677 0.2266 0.105 Uiso 0.424(6) 1 calc R U P B 2
C5B_5 C 0.6711(6) 0.5208(6) 0.2853(3) 0.095(3) Uani 0.424(6) 1 d G . P B 2
H5B_5 H 0.6582 0.5804 0.2777 0.114 Uiso 0.424(6) 1 calc R U P B 2
C6B_5 C 0.7153(9) 0.5005(8) 0.3269(3) 0.0853(19) Uani 0.424(6) 1 d G . P B 2
H6B_5 H 0.7326 0.5463 0.3476 0.102 Uiso 0.424(6) 1 calc R U P B 2
C1B_6 C 0.7667(10) 0.3252(12) 0.3543(4) 0.100(2) Uani 0.175(4) 1 d G . P C 3
H1B_6 H 0.8010 0.3104 0.3813 0.121 Uiso 0.175(4) 1 calc R U P C 3
C2B_6 C 0.7366(10) 0.2594(10) 0.3243(5) 0.095(3) Uani 0.175(4) 1 d G . P C 3
H2B_6 H 0.7504 0.1996 0.3308 0.114 Uiso 0.175(4) 1 calc R U P C 3
C3B_6 C 0.6865(11) 0.2811(11) 0.2848(5) 0.083(3) Uani 0.175(4) 1 d G . P C 3
H3B_6 H 0.6659 0.2362 0.2643 0.100 Uiso 0.175(4) 1 calc R U P C 3
C4B_6 C 0.6663(10) 0.3687(12) 0.2753(5) 0.087(3) Uani 0.175(4) 1 d G . P C 3
H4B_6 H 0.6320 0.3835 0.2483 0.105 Uiso 0.175(4) 1 calc R U P C 3
C5B_6 C 0.6964(9) 0.4345(10) 0.3053(5) 0.095(3) Uani 0.175(4) 1 d G . P C 3
H5B_6 H 0.6826 0.4943 0.2988 0.114 Uiso 0.175(4) 1 calc R U P C 3
C6B_6 C 0.7466(9) 0.4128(11) 0.3448(5) 0.0853(19) Uani 0.175(4) 1 d G . P C 3
H6B_6 H 0.7671 0.4577 0.3653 0.102 Uiso 0.175(4) 1 calc R U P C 3
C1 C -0.03541(11) 0.54407(12) 0.21596(6) 0.0305(3) Uani 1 1 d . . . . .
C2 C -0.11190(12) 0.54476(13) 0.22690(6) 0.0339(4) Uani 1 1 d . . . . .
H2 H -0.1605 0.5468 0.2064 0.041 Uiso 1 1 calc R U . . .
C3 C -0.10337(11) 0.54196(13) 0.27352(6) 0.0337(4) Uani 1 1 d . . . . .
H3 H -0.1453 0.5416 0.2903 0.040 Uiso 1 1 calc R U . . .
C4 C -0.02173(11) 0.53979(12) 0.29113(6) 0.0299(3) Uani 1 1 d . . . . .
C5 C 0.02420(11) 0.52349(12) 0.33403(6) 0.0296(3) Uani 1 1 d . . . . .
C6 C 0.10710(11) 0.51638(12) 0.34141(5) 0.0286(3) Uani 1 1 d . . . . .
C7 C 0.15696(11) 0.50629(12) 0.38464(6) 0.0306(3) Uani 1 1 d . . . . .
H7 H 0.1394 0.4986 0.4124 0.037 Uiso 1 1 calc R U . . .
C8 C 0.23294(11) 0.50982(12) 0.37828(5) 0.0302(3) Uani 1 1 d . . . . .
H8 H 0.2789 0.5050 0.4006 0.036 Uiso 1 1 calc R U . . .
C9 C 0.23104(11) 0.52243(11) 0.33054(5) 0.0267(3) Uani 1 1 d . . . . .
C10 C 0.30056(10) 0.53248(11) 0.31044(5) 0.0259(3) Uani 1 1 d . . . . .
C11 C 0.30054(10) 0.53530(11) 0.26451(5) 0.0257(3) Uani 1 1 d . . . . .
C12 C 0.36550(11) 0.55593(11) 0.24160(5) 0.0276(3) Uani 1 1 d . . . . .
H12 H 0.4184 0.5685 0.2555 0.033 Uiso 1 1 calc R U . . .
C13 C 0.33825(11) 0.55427(11) 0.19679(5) 0.0275(3) Uani 1 1 d . . . . .
H13 H 0.3691 0.5654 0.1742 0.033 Uiso 1 1 calc R U . . .
C14 C 0.25509(10) 0.53303(11) 0.18912(5) 0.0257(3) Uani 1 1 d . . . . .
C15 C 0.20337(10) 0.52726(11) 0.14856(5) 0.0258(3) Uani 1 1 d . . . . .
C16 C 0.11836(10) 0.52362(11) 0.14743(5) 0.0262(3) Uani 1 1 d . . . . .
C17 C 0.05793(11) 0.47518(11) 0.11890(5) 0.0279(3) Uani 1 1 d . . . . .
C18 C -0.01610(11) 0.48328(12) 0.13806(5) 0.0290(3) Uani 1 1 d . . . . .
C19 C 0.00259(11) 0.53609(12) 0.17704(5) 0.0284(3) Uani 1 1 d . . . . .
C20 C 0.08187(11) 0.56226(11) 0.18051(5) 0.0273(3) Uani 1 1 d . . . . .
H20 H 0.1078 0.6015 0.2027 0.033 Uiso 1 1 calc R U . . .
C21 C -0.01887(11) 0.51006(12) 0.37190(6) 0.0305(3) Uani 1 1 d . . . . .
C22 C -0.07024(12) 0.57436(13) 0.38335(6) 0.0326(4) Uani 1 1 d . . . . .
H22 H -0.0785 0.6272 0.3665 0.039 Uiso 1 1 calc R U . . .
C23 C -0.10939(12) 0.56147(14) 0.41928(6) 0.0363(4) Uani 1 1 d . . . . .
H23 H -0.1435 0.6058 0.4272 0.044 Uiso 1 1 calc R U . . .
C24 C -0.09847(12) 0.48361(15) 0.44352(7) 0.0390(4) Uani 1 1 d . . . . .
C25 C -0.04888(13) 0.41830(15) 0.43214(8) 0.0437(5) Uani 1 1 d . . . . .
H25 H -0.0422 0.3648 0.4486 0.052 Uiso 1 1 calc R U . . .
C26 C -0.00916(13) 0.43186(14) 0.39653(7) 0.0392(4) Uani 1 1 d . . . . .
H26 H 0.0251 0.3874 0.3888 0.047 Uiso 1 1 calc R U . . .
C28 C 0.37820(11) 0.54213(11) 0.34087(5) 0.0268(3) Uani 1 1 d . . . . .
C29 C 0.38849(11) 0.60705(12) 0.37454(5) 0.0299(3) Uani 1 1 d . . . . .
H29 H 0.3458 0.6454 0.3775 0.036 Uiso 1 1 calc R U . . .
C30 C 0.45985(12) 0.61560(12) 0.40330(6) 0.0323(4) Uani 1 1 d . . . . .
H30 H 0.4660 0.6595 0.4259 0.039 Uiso 1 1 calc R U . . .
C31 C 0.52285(12) 0.55992(12) 0.39915(6) 0.0317(4) Uani 1 1 d . . . . .
C32 C 0.51476(11) 0.49645(12) 0.36558(6) 0.0297(3) Uani 1 1 d . . . . .
H32 H 0.5580 0.4591 0.3624 0.036 Uiso 1 1 calc R U . . .
C33 C 0.44253(11) 0.48837(11) 0.33677(5) 0.0277(3) Uani 1 1 d . . . . .
H33 H 0.4370 0.4452 0.3138 0.033 Uiso 1 1 calc R U . . .
C34 C 0.59802(13) 0.56728(14) 0.43230(6) 0.0372(4) Uani 1 1 d . . . . .
C35 C 0.23586(11) 0.52589(11) 0.10656(5) 0.0268(3) Uani 1 1 d . . . . .
C36 C 0.30167(11) 0.47443(12) 0.10182(5) 0.0287(3) Uani 1 1 d . . . . .
H36 H 0.3268 0.4398 0.1263 0.034 Uiso 1 1 calc R U . . .
C37 C 0.33074(11) 0.47324(13) 0.06180(6) 0.0322(4) Uani 1 1 d . . . . .
H37 H 0.3757 0.4383 0.0590 0.039 Uiso 1 1 calc R U . . .
C38 C 0.29357(12) 0.52359(12) 0.02592(6) 0.0318(4) Uani 1 1 d . . . . .
C39 C 0.22857(12) 0.57483(13) 0.03019(6) 0.0337(4) Uani 1 1 d . . . . .
H39 H 0.2036 0.6094 0.0057 0.040 Uiso 1 1 calc R U . . .
C40 C 0.19970(12) 0.57604(12) 0.07006(6) 0.0317(4) Uani 1 1 d . . . . .
H40 H 0.1549 0.6113 0.0727 0.038 Uiso 1 1 calc R U . . .
C41 C 0.32371(13) 0.52250(15) -0.01733(6) 0.0389(4) Uani 1 1 d . . . . .
C42 C 0.06846(12) 0.42369(12) 0.08258(6) 0.0326(4) Uani 1 1 d . . . . .
H42 H 0.1206 0.4235 0.0758 0.039 Uiso 1 1 calc R U . . .
C43 C 0.01313(13) 0.37205(14) 0.05454(6) 0.0384(4) Uani 1 1 d . . . . .
H43 H 0.0323 0.3438 0.0306 0.046 Uiso 1 1 calc R U . . .
C44 C -0.06569(13) 0.35657(15) 0.05693(7) 0.0423(5) Uani 1 1 d . . . . .
H44 H -0.0929 0.3196 0.0341 0.051 Uiso 1 1 calc R U . . .
C45 C -0.11127(13) 0.38671(15) 0.08758(7) 0.0415(4) Uani 1 1 d . . . . .
H45 H -0.1646 0.3667 0.0831 0.050 Uiso 1 1 calc R U . . .
C46 C -0.08897(12) 0.44225(13) 0.12394(6) 0.0351(4) Uani 1 1 d . . . . .
H46 H -0.1287 0.4538 0.1415 0.042 Uiso 1 1 calc R U . . .
C51 C 0.23205(11) 0.28889(12) 0.40563(6) 0.0302(3) Uani 1 1 d . . . . .
C52 C 0.26496(12) 0.29564(12) 0.45135(6) 0.0326(4) Uani 1 1 d . . . . .
H52 H 0.2363 0.2987 0.4755 0.039 Uiso 1 1 calc R U . . .
C53 C 0.34746(12) 0.29694(12) 0.45467(5) 0.0311(4) Uani 1 1 d . . . . .
H53 H 0.3849 0.3009 0.4816 0.037 Uiso 1 1 calc R U . . .
C54 C 0.36551(11) 0.29127(11) 0.41123(5) 0.0287(3) Uani 1 1 d . . . . .
C55 C 0.43592(10) 0.27897(11) 0.39304(5) 0.0269(3) Uani 1 1 d . . . . .
C56 C 0.43605(10) 0.27089(11) 0.34706(5) 0.0265(3) Uani 1 1 d . . . . .
C57 C 0.50556(11) 0.26366(12) 0.32637(6) 0.0291(3) Uani 1 1 d . . . . .
H57 H 0.5589 0.2590 0.3414 0.035 Uiso 1 1 calc R U . . .
C58 C 0.48065(10) 0.26482(12) 0.28151(6) 0.0279(3) Uani 1 1 d . . . . .
H58 H 0.5131 0.2604 0.2592 0.034 Uiso 1 1 calc R U . . .
C59 C 0.39505(10) 0.27402(10) 0.27418(5) 0.0246(3) Uani 1 1 d . . . . .
C60 C 0.34652(10) 0.28168(11) 0.23079(5) 0.0246(3) Uani 1 1 d . . . . .
C61 C 0.26362(10) 0.28400(10) 0.22258(5) 0.0245(3) Uani 1 1 d . . . . .
C62 C 0.21125(10) 0.30423(11) 0.18138(5) 0.0263(3) Uani 1 1 d . . . . .
H62 H 0.2272 0.3171 0.1536 0.032 Uiso 1 1 calc R U . . .
C63 C 0.13525(10) 0.30184(11) 0.18886(5) 0.0271(3) Uani 1 1 d . . . . .
H63 H 0.0894 0.3126 0.1671 0.032 Uiso 1 1 calc R U . . .
C64 C 0.13525(10) 0.28038(11) 0.23502(5) 0.0254(3) Uani 1 1 d . . . . .
C65 C 0.07103(10) 0.27324(11) 0.25738(5) 0.0259(3) Uani 1 1 d . . . . .
C66 C 0.08347(10) 0.26842(11) 0.30560(5) 0.0265(3) Uani 1 1 d . . . . .
C67 C 0.04147(11) 0.21958(12) 0.33489(6) 0.0299(3) Uani 1 1 d . . . . .
C68 C 0.08872(11) 0.22755(12) 0.38069(6) 0.0314(4) Uani 1 1 d . . . . .
C69 C 0.15589(11) 0.27922(12) 0.37707(5) 0.0294(3) Uani 1 1 d . . . . .
C70 C 0.14901(10) 0.30637(11) 0.33261(5) 0.0274(3) Uani 1 1 d . . . . .
H70 H 0.1847 0.3459 0.3220 0.033 Uiso 1 1 calc R U . . .
C71 C 0.51141(11) 0.27352(12) 0.42552(5) 0.0284(3) Uani 1 1 d . . . . .
C72 C 0.56091(12) 0.19944(12) 0.42717(6) 0.0329(4) Uani 1 1 d . . . . .
H72 H 0.5471 0.1526 0.4065 0.039 Uiso 1 1 calc R U . . .
C73 C 0.62987(12) 0.19396(13) 0.45873(6) 0.0339(4) Uani 1 1 d . . . . .
H73 H 0.6630 0.1435 0.4597 0.041 Uiso 1 1 calc R U . . .
C74 C 0.65016(11) 0.26273(13) 0.48889(6) 0.0317(4) Uani 1 1 d . . . . .
C75 C 0.60228(11) 0.33635(12) 0.48757(6) 0.0317(4) Uani 1 1 d . . . . .
H75 H 0.6167 0.3833 0.5080 0.038 Uiso 1 1 calc R U . . .
C76 C 0.53287(11) 0.34156(12) 0.45620(6) 0.0311(3) Uani 1 1 d . . . . .
H76 H 0.4997 0.3919 0.4556 0.037 Uiso 1 1 calc R U . . .
C77 C 0.72221(12) 0.25464(14) 0.52431(7) 0.0369(4) Uani 1 1 d . . . . .
C78 C 0.38747(10) 0.29014(11) 0.19149(5) 0.0251(3) Uani 1 1 d . . . . .
C79 C 0.44597(11) 0.35470(12) 0.19044(6) 0.0297(3) Uani 1 1 d . . . . .
H79 H 0.4592 0.3939 0.2150 0.036 Uiso 1 1 calc R U . . .
C80 C 0.48468(11) 0.36196(13) 0.15411(6) 0.0332(4) Uani 1 1 d . . . . .
H80 H 0.5243 0.4057 0.1539 0.040 Uiso 1 1 calc R U . . .
C81 C 0.46546(11) 0.30488(13) 0.11785(6) 0.0320(4) Uani 1 1 d . . . . .
C82 C 0.40750(11) 0.24097(12) 0.11801(6) 0.0295(3) Uani 1 1 d . . . . .
H82 H 0.3941 0.2023 0.0933 0.035 Uiso 1 1 calc R U . . .
C83 C 0.36919(10) 0.23404(11) 0.15473(5) 0.0272(3) Uani 1 1 d . . . . .
H83 H 0.3297 0.1901 0.1548 0.033 Uiso 1 1 calc R U . . .
C84 C 0.50894(12) 0.31248(15) 0.07912(7) 0.0388(4) Uani 1 1 d . . . . .
C85 C -0.01053(10) 0.27268(11) 0.23148(5) 0.0273(3) Uani 1 1 d . . . . .
C86 C -0.03171(11) 0.22071(13) 0.19332(6) 0.0319(4) Uani 1 1 d . . . . .
H86 H 0.0074 0.1856 0.1830 0.038 Uiso 1 1 calc R U . . .
C87 C -0.10903(12) 0.21978(15) 0.17038(7) 0.0387(4) Uani 1 1 d . . . . .
H87 H -0.1228 0.1842 0.1445 0.046 Uiso 1 1 calc R U . . .
C88 C -0.16656(11) 0.27119(14) 0.18541(7) 0.0370(4) Uani 1 1 d . . . . .
C89 C -0.14680(11) 0.32304(13) 0.22338(7) 0.0350(4) Uani 1 1 d . . . . .
H89 H -0.1861 0.3580 0.2336 0.042 Uiso 1 1 calc R U . . .
C90 C -0.06963(11) 0.32336(12) 0.24615(6) 0.0318(3) Uani 1 1 d . . . . .
H90 H -0.0563 0.3585 0.2722 0.038 Uiso 1 1 calc R U . . .
C91 C -0.25016(13) 0.27195(18) 0.16036(8) 0.0491(5) Uani 1 1 d . . . . .
C92 C -0.02644(12) 0.16873(14) 0.32229(7) 0.0372(4) Uani 1 1 d . . . . .
H92 H -0.0462 0.1667 0.2911 0.045 Uiso 1 1 calc R U . . .
C93 C -0.06947(15) 0.12043(17) 0.34891(8) 0.0488(5) Uani 1 1 d . . . . .
H93 H -0.1153 0.0915 0.3335 0.059 Uiso 1 1 calc R U . . .
C94 C -0.05462(15) 0.10866(19) 0.39496(8) 0.0540(6) Uani 1 1 d . . . . .
H94 H -0.0935 0.0754 0.4066 0.065 Uiso 1 1 calc R U . . .
C95 C 0.00825(15) 0.13809(18) 0.42657(8) 0.0502(6) Uani 1 1 d . . . . .
H95 H 0.0071 0.1213 0.4566 0.060 Uiso 1 1 calc R U . . .
C96 C 0.07285(13) 0.18918(15) 0.41992(7) 0.0396(4) Uani 1 1 d . . . . .
H96 H 0.1116 0.1993 0.4458 0.047 Uiso 1 1 calc R U . . .
N1 N 0.01636(9) 0.54448(10) 0.25526(5) 0.0301(3) Uani 1 1 d D . . . .
H1N H 0.0700(3) 0.5391(16) 0.2617(8) 0.036 Uiso 1 1 d D U . . .
N2 N 0.15504(9) 0.52444(9) 0.30877(5) 0.0268(3) Uani 1 1 d . . . . .
N3 N 0.23587(9) 0.52280(10) 0.23155(4) 0.0269(3) Uani 1 1 d D . . . .
H3N H 0.1883(7) 0.5020(14) 0.2364(7) 0.032 Uiso 1 1 d D U . . .
N51 N 0.29425(9) 0.28876(11) 0.38325(5) 0.0301(3) Uani 1 1 d D . . . .
H51N H 0.2936(14) 0.2835(15) 0.3534(2) 0.036 Uiso 1 1 d D U . . .
N52 N 0.36858(9) 0.27579(9) 0.31384(4) 0.0253(3) Uani 1 1 d . . . . .
N53 N 0.21506(8) 0.27054(9) 0.25362(4) 0.0252(3) Uani 1 1 d D . . . .
H53N H 0.2346(12) 0.2481(14) 0.2811(4) 0.030 Uiso 1 1 d D U . . .
C27_1 C -0.14261(15) 0.46703(19) 0.48112(8) 0.0513(6) Uani 0.140(9) 1 d D . P D 1
F1_1 F -0.1978(8) 0.4112(10) 0.4629(6) 0.104(2) Uani 0.140(9) 1 d D . P D 1
F2_1 F -0.1789(10) 0.5324(9) 0.4980(5) 0.0475(5) Uani 0.140(9) 1 d D . P D 1
F3_1 F -0.0979(12) 0.4250(14) 0.5166(5) 0.0727(10) Uani 0.140(9) 1 d D . P D 1
C27_2 C -0.14261(15) 0.46703(19) 0.48112(8) 0.0513(6) Uani 0.807(9) 1 d D . P D 2
F1_2 F -0.1668(4) 0.5401(3) 0.49777(15) 0.104(2) Uani 0.807(9) 1 d D . P D 2
F2_2 F -0.1002(2) 0.4234(2) 0.51493(9) 0.0475(5) Uani 0.807(9) 1 d D . P D 2
F3_2 F -0.20876(13) 0.4165(3) 0.46799(9) 0.0727(10) Uani 0.807(9) 1 d D . P D 2
C27_3 C -0.14261(15) 0.46703(19) 0.48112(8) 0.0513(6) Uani 0.052(4) 1 d D . P D 3
F1_3 F -0.1182(17) 0.3994(14) 0.5067(9) 0.104(2) Uani 0.052(4) 1 d D . P D 3
F2_3 F -0.2203(4) 0.4716(19) 0.4762(8) 0.0475(5) Uani 0.052(4) 1 d D . P D 3
F3_3 F -0.1151(17) 0.5418(12) 0.5042(8) 0.0727(10) Uani 0.052(4) 1 d D . P D 3
F4 F 0.65572(9) 0.51622(12) 0.42287(5) 0.0617(4) Uani 1 1 d . . . . .
F5 F 0.62602(8) 0.65067(9) 0.43618(4) 0.0479(3) Uani 1 1 d . . . . .
F6 F 0.58730(8) 0.54530(8) 0.47383(4) 0.0445(3) Uani 1 1 d . . . . .
F7 F 0.39651(8) 0.48931(10) -0.01399(4) 0.0502(3) Uani 1 1 d . . . . .
F8 F 0.32588(10) 0.60352(10) -0.03445(5) 0.0570(4) Uani 1 1 d . . . . .
F9 F 0.27685(10) 0.47542(12) -0.04894(4) 0.0626(4) Uani 1 1 d . . . . .
F51 F 0.78436(8) 0.22082(11) 0.50936(5) 0.0552(4) Uani 1 1 d . . . . .
F52 F 0.74538(8) 0.33089(9) 0.54409(4) 0.0443(3) Uani 1 1 d . . . . .
F53 F 0.70865(9) 0.20159(11) 0.55795(5) 0.0605(4) Uani 1 1 d . . . . .
F54 F 0.58183(7) 0.27864(9) 0.08793(4) 0.0455(3) Uani 1 1 d . . . . .
F55 F 0.51880(11) 0.39607(11) 0.06772(6) 0.0747(6) Uani 1 1 d . . . . .
F56 F 0.47257(9) 0.27210(16) 0.04273(5) 0.0789(6) Uani 1 1 d . . . . .
F57 F -0.25725(9) 0.23632(13) 0.11996(5) 0.0664(5) Uani 1 1 d . . . . .
F58 F -0.27921(10) 0.35377(13) 0.15393(7) 0.0760(5) Uani 1 1 d . . . . .
F59 F -0.29988(9) 0.22972(14) 0.18197(6) 0.0730(5) Uani 1 1 d . . . . .

loop_
_atom_site_aniso_label
_atom_site_aniso_U_11
_atom_site_aniso_U_22
_atom_site_aniso_U_33
_atom_site_aniso_U_23
_atom_site_aniso_U_13
_atom_site_aniso_U_12
C1B_4 0.093(6) 0.127(5) 0.081(4) -0.035(4) 0.013(4) -0.028(4)
C2B_4 0.098(7) 0.121(7) 0.072(6) -0.018(6) 0.031(5) -0.033(6)
C3B_4 0.055(3) 0.133(9) 0.067(4) -0.026(5) 0.027(3) -0.034(5)
C4B_4 0.057(3) 0.137(8) 0.067(4) -0.025(6) 0.009(3) -0.032(5)
C5B_4 0.049(3) 0.172(11) 0.064(4) -0.042(6) 0.008(2) -0.020(6)
C6B_4 0.054(2) 0.148(6) 0.059(3) -0.037(3) 0.024(2) -0.024(3)
C1B_5 0.093(6) 0.127(5) 0.081(4) -0.035(4) 0.013(4) -0.028(4)
C2B_5 0.098(7) 0.121(7) 0.072(6) -0.018(6) 0.031(5) -0.033(6)
C3B_5 0.055(3) 0.133(9) 0.067(4) -0.026(5) 0.027(3) -0.034(5)
C4B_5 0.057(3) 0.137(8) 0.067(4) -0.025(6) 0.009(3) -0.032(5)
C5B_5 0.049(3) 0.172(11) 0.064(4) -0.042(6) 0.008(2) -0.020(6)
C6B_5 0.054(2) 0.148(6) 0.059(3) -0.037(3) 0.024(2) -0.024(3)
C1B_6 0.093(6) 0.127(5) 0.081(4) -0.035(4) 0.013(4) -0.028(4)
C2B_6 0.098(7) 0.121(7) 0.072(6) -0.018(6) 0.031(5) -0.033(6)
C3B_6 0.055(3) 0.133(9) 0.067(4) -0.026(5) 0.027(3) -0.034(5)
C4B_6 0.057(3) 0.137(8) 0.067(4) -0.025(6) 0.009(3) -0.032(5)
C5B_6 0.049(3) 0.172(11) 0.064(4) -0.042(6) 0.008(2) -0.020(6)
C6B_6 0.054(2) 0.148(6) 0.059(3) -0.037(3) 0.024(2) -0.024(3)
C1 0.0347(9) 0.0320(8) 0.0254(8) -0.0018(6) 0.0062(6) -0.0012(7)
C2 0.0334(9) 0.0393(10) 0.0297(8) -0.0027(7) 0.0073(7) 0.0007(7)
C3 0.0343(9) 0.0384(10) 0.0304(8) -0.0053(7) 0.0108(7) -0.0005(7)
C4 0.0358(9) 0.0305(8) 0.0256(8) -0.0033(6) 0.0116(7) -0.0018(7)
C5 0.0370(9) 0.0283(8) 0.0258(8) -0.0027(6) 0.0119(7) -0.0001(7)
C6 0.0376(9) 0.0292(8) 0.0208(7) -0.0022(6) 0.0101(6) -0.0003(7)
C7 0.0394(9) 0.0331(9) 0.0213(7) -0.0002(6) 0.0109(6) 0.0007(7)
C8 0.0393(9) 0.0327(8) 0.0191(7) -0.0001(6) 0.0067(6) -0.0006(7)
C9 0.0360(8) 0.0258(7) 0.0194(7) -0.0018(5) 0.0078(6) 0.0001(6)
C10 0.0333(8) 0.0245(7) 0.0201(7) -0.0003(5) 0.0052(6) -0.0005(6)
C11 0.0325(8) 0.0241(7) 0.0209(7) -0.0013(5) 0.0057(6) -0.0005(6)
C12 0.0334(8) 0.0269(8) 0.0235(7) -0.0025(6) 0.0074(6) -0.0033(6)
C13 0.0340(8) 0.0267(8) 0.0234(7) -0.0014(6) 0.0095(6) -0.0034(6)
C14 0.0339(8) 0.0246(7) 0.0196(7) 0.0001(5) 0.0076(6) -0.0012(6)
C15 0.0345(8) 0.0242(7) 0.0196(7) -0.0002(5) 0.0072(6) 0.0006(6)
C16 0.0335(8) 0.0259(7) 0.0193(7) 0.0011(5) 0.0050(6) 0.0003(6)
C17 0.0345(8) 0.0285(8) 0.0202(7) 0.0003(6) 0.0029(6) 0.0016(6)
C18 0.0354(9) 0.0290(8) 0.0221(7) 0.0004(6) 0.0033(6) 0.0018(7)
C19 0.0333(8) 0.0299(8) 0.0222(7) 0.0001(6) 0.0055(6) -0.0002(6)
C20 0.0344(8) 0.0268(8) 0.0211(7) -0.0006(6) 0.0058(6) -0.0006(6)
C21 0.0365(9) 0.0323(8) 0.0253(8) -0.0011(6) 0.0124(7) 0.0002(7)
C22 0.0385(9) 0.0347(9) 0.0255(8) -0.0005(6) 0.0082(7) 0.0033(7)
C23 0.0389(10) 0.0439(10) 0.0280(8) -0.0003(7) 0.0111(7) 0.0085(8)
C24 0.0394(10) 0.0500(12) 0.0310(9) 0.0073(8) 0.0155(8) 0.0077(8)
C25 0.0463(11) 0.0444(11) 0.0453(11) 0.0146(9) 0.0217(9) 0.0079(9)
C26 0.0451(11) 0.0368(10) 0.0405(10) 0.0044(8) 0.0207(8) 0.0074(8)
C28 0.0342(8) 0.0260(7) 0.0206(7) -0.0004(5) 0.0055(6) -0.0018(6)
C29 0.0395(9) 0.0293(8) 0.0214(7) -0.0025(6) 0.0065(6) -0.0001(7)
C30 0.0445(10) 0.0316(9) 0.0212(7) -0.0044(6) 0.0064(7) -0.0035(7)
C31 0.0395(9) 0.0331(9) 0.0212(7) -0.0013(6) 0.0016(6) -0.0034(7)
C32 0.0375(9) 0.0290(8) 0.0220(7) -0.0007(6) 0.0035(6) 0.0001(7)
C33 0.0359(9) 0.0261(8) 0.0212(7) -0.0021(6) 0.0048(6) -0.0012(6)
C34 0.0447(11) 0.0398(10) 0.0250(8) -0.0023(7) 0.0001(7) -0.0028(8)
C35 0.0366(9) 0.0254(7) 0.0192(7) -0.0004(5) 0.0071(6) -0.0010(6)
C36 0.0351(9) 0.0300(8) 0.0216(7) 0.0016(6) 0.0067(6) 0.0007(7)
C37 0.0368(9) 0.0370(9) 0.0249(8) 0.0008(6) 0.0105(7) 0.0020(7)
C38 0.0414(10) 0.0346(9) 0.0213(7) 0.0002(6) 0.0112(7) -0.0013(7)
C39 0.0461(10) 0.0344(9) 0.0215(7) 0.0054(6) 0.0085(7) 0.0059(8)
C40 0.0423(10) 0.0313(8) 0.0224(7) 0.0020(6) 0.0079(7) 0.0065(7)
C41 0.0464(11) 0.0468(11) 0.0255(8) 0.0031(7) 0.0119(8) 0.0005(9)
C42 0.0399(9) 0.0338(9) 0.0238(7) -0.0023(6) 0.0047(7) 0.0027(7)
C43 0.0457(11) 0.0407(10) 0.0277(8) -0.0088(7) 0.0033(8) 0.0026(8)
C44 0.0458(11) 0.0441(11) 0.0339(10) -0.0114(8) -0.0020(8) -0.0021(9)
C45 0.0393(10) 0.0476(11) 0.0355(10) -0.0070(8) 0.0002(8) -0.0057(9)
C46 0.0369(9) 0.0398(10) 0.0278(8) -0.0022(7) 0.0034(7) -0.0015(8)
C51 0.0362(9) 0.0331(9) 0.0214(7) -0.0003(6) 0.0053(6) 0.0057(7)
C52 0.0418(10) 0.0354(9) 0.0206(7) -0.0003(6) 0.0055(7) 0.0068(7)
C53 0.0424(10) 0.0305(8) 0.0187(7) -0.0017(6) 0.0006(6) 0.0042(7)
C54 0.0357(9) 0.0293(8) 0.0194(7) 0.0001(6) 0.0004(6) 0.0032(6)
C55 0.0327(8) 0.0268(8) 0.0195(7) -0.0006(5) -0.0003(6) 0.0015(6)
C56 0.0310(8) 0.0254(7) 0.0218(7) -0.0006(5) 0.0006(6) 0.0010(6)
C57 0.0305(8) 0.0306(8) 0.0250(7) 0.0008(6) 0.0013(6) 0.0005(6)
C58 0.0287(8) 0.0305(8) 0.0242(7) 0.0003(6) 0.0034(6) 0.0005(6)
C59 0.0285(7) 0.0233(7) 0.0213(7) 0.0003(5) 0.0024(6) -0.0009(6)
C60 0.0293(8) 0.0240(7) 0.0204(7) 0.0006(5) 0.0039(6) -0.0007(6)
C61 0.0303(8) 0.0238(7) 0.0192(6) 0.0010(5) 0.0041(6) -0.0019(6)
C62 0.0300(8) 0.0280(8) 0.0202(7) 0.0037(5) 0.0025(6) -0.0028(6)
C63 0.0302(8) 0.0290(8) 0.0207(7) 0.0029(6) 0.0007(6) -0.0019(6)
C64 0.0280(8) 0.0257(7) 0.0217(7) 0.0019(5) 0.0021(6) -0.0008(6)
C65 0.0296(8) 0.0253(7) 0.0225(7) 0.0013(5) 0.0039(6) 0.0011(6)
C66 0.0310(8) 0.0267(8) 0.0226(7) 0.0021(6) 0.0068(6) 0.0037(6)
C67 0.0337(9) 0.0321(8) 0.0258(8) 0.0048(6) 0.0101(6) 0.0053(7)
C68 0.0368(9) 0.0346(9) 0.0244(8) 0.0038(6) 0.0096(7) 0.0082(7)
C69 0.0347(9) 0.0337(9) 0.0200(7) 0.0005(6) 0.0053(6) 0.0077(7)
C70 0.0322(8) 0.0287(8) 0.0219(7) 0.0002(6) 0.0062(6) 0.0038(6)
C71 0.0329(8) 0.0300(8) 0.0205(7) 0.0010(6) -0.0003(6) 0.0007(6)
C72 0.0398(9) 0.0311(9) 0.0257(8) -0.0026(6) -0.0001(7) 0.0026(7)
C73 0.0373(9) 0.0321(9) 0.0301(8) 0.0010(7) -0.0009(7) 0.0051(7)
C74 0.0325(9) 0.0360(9) 0.0245(8) 0.0036(6) -0.0011(6) -0.0023(7)
C75 0.0385(9) 0.0321(9) 0.0225(7) -0.0005(6) -0.0008(6) -0.0029(7)
C76 0.0378(9) 0.0293(8) 0.0245(7) -0.0007(6) 0.0009(6) 0.0023(7)
C77 0.0368(9) 0.0399(10) 0.0307(9) 0.0052(7) -0.0039(7) -0.0027(8)
C78 0.0275(7) 0.0267(7) 0.0206(7) 0.0029(5) 0.0031(6) -0.0002(6)
C79 0.0311(8) 0.0297(8) 0.0275(8) 0.0022(6) 0.0024(6) -0.0041(6)
C80 0.0296(8) 0.0356(9) 0.0339(9) 0.0083(7) 0.0042(7) -0.0045(7)
C81 0.0298(8) 0.0410(10) 0.0260(8) 0.0107(7) 0.0067(6) 0.0019(7)
C82 0.0315(8) 0.0359(9) 0.0213(7) 0.0029(6) 0.0048(6) -0.0004(7)
C83 0.0299(8) 0.0301(8) 0.0216(7) 0.0021(6) 0.0044(6) -0.0012(6)
C84 0.0343(9) 0.0528(12) 0.0310(9) 0.0136(8) 0.0105(7) 0.0057(8)
C85 0.0286(8) 0.0290(8) 0.0241(7) 0.0024(6) 0.0044(6) -0.0012(6)
C86 0.0319(9) 0.0378(9) 0.0266(8) -0.0031(7) 0.0066(6) -0.0017(7)
C87 0.0335(9) 0.0521(12) 0.0298(9) -0.0093(8) 0.0037(7) -0.0033(8)
C88 0.0296(9) 0.0467(11) 0.0339(9) -0.0027(8) 0.0029(7) -0.0025(8)
C89 0.0306(9) 0.0392(10) 0.0354(9) -0.0019(7) 0.0061(7) 0.0024(7)
C90 0.0326(9) 0.0331(9) 0.0296(8) -0.0022(7) 0.0053(7) 0.0001(7)
C91 0.0326(10) 0.0666(15) 0.0462(12) -0.0127(11) 0.0014(9) 0.0019(10)
C92 0.0394(10) 0.0397(10) 0.0336(9) 0.0047(7) 0.0098(8) -0.0021(8)
C93 0.0483(12) 0.0572(14) 0.0426(11) 0.0099(10) 0.0126(9) -0.0128(10)
C94 0.0509(13) 0.0673(16) 0.0471(12) 0.0204(11) 0.0176(10) -0.0089(11)
C95 0.0526(13) 0.0645(15) 0.0374(11) 0.0202(10) 0.0185(9) 0.0025(11)
C96 0.0417(10) 0.0491(11) 0.0293(9) 0.0093(8) 0.0099(8) 0.0083(9)
N1 0.0326(7) 0.0345(8) 0.0244(7) -0.0009(5) 0.0086(6) -0.0002(6)
N2 0.0341(7) 0.0272(7) 0.0207(6) -0.0020(5) 0.0096(5) -0.0006(5)
N3 0.0322(7) 0.0308(7) 0.0183(6) -0.0005(5) 0.0063(5) -0.0024(6)
N51 0.0339(7) 0.0392(8) 0.0166(6) -0.0015(5) 0.0022(5) 0.0053(6)
N52 0.0301(7) 0.0262(6) 0.0185(6) -0.0002(5) 0.0013(5) 0.0004(5)
N53 0.0279(7) 0.0285(7) 0.0187(6) 0.0032(5) 0.0030(5) 0.0001(5)
C27_1 0.0510(13) 0.0681(16) 0.0392(11) 0.0177(11) 0.0200(10) 0.0136(12)
F1_1 0.154(4) 0.098(2) 0.088(2) 0.0445(16) 0.101(3) 0.075(3)
F2_1 0.0485(10) 0.0675(12) 0.0284(8) 0.0152(7) 0.0122(7) 0.0127(9)
F3_1 0.0350(11) 0.137(3) 0.0494(14) 0.0332(14) 0.0162(10) -0.0079(13)
C27_2 0.0510(13) 0.0681(16) 0.0392(11) 0.0177(11) 0.0200(10) 0.0136(12)
F1_2 0.154(4) 0.098(2) 0.088(2) 0.0445(16) 0.101(3) 0.075(3)
F2_2 0.0485(10) 0.0675(12) 0.0284(8) 0.0152(7) 0.0122(7) 0.0127(9)
F3_2 0.0350(11) 0.137(3) 0.0494(14) 0.0332(14) 0.0162(10) -0.0079(13)
C27_3 0.0510(13) 0.0681(16) 0.0392(11) 0.0177(11) 0.0200(10) 0.0136(12)
F1_3 0.154(4) 0.098(2) 0.088(2) 0.0445(16) 0.101(3) 0.075(3)
F2_3 0.0485(10) 0.0675(12) 0.0284(8) 0.0152(7) 0.0122(7) 0.0127(9)
F3_3 0.0350(11) 0.137(3) 0.0494(14) 0.0332(14) 0.0162(10) -0.0079(13)
F4 0.0440(7) 0.0869(11) 0.0479(8) -0.0256(7) -0.0099(6) 0.0151(7)
F5 0.0571(8) 0.0487(7) 0.0327(6) 0.0044(5) -0.0071(5) -0.0195(6)
F6 0.0644(8) 0.0397(6) 0.0244(5) 0.0023(4) -0.0066(5) -0.0072(6)
F7 0.0547(8) 0.0665(9) 0.0349(6) 0.0056(6) 0.0235(6) 0.0146(7)
F8 0.0726(10) 0.0587(9) 0.0482(8) 0.0210(6) 0.0346(7) 0.0088(7)
F9 0.0696(10) 0.0945(12) 0.0269(6) -0.0162(7) 0.0175(6) -0.0195(9)
F51 0.0377(7) 0.0709(10) 0.0520(8) -0.0075(7) -0.0063(6) 0.0104(6)
F52 0.0429(7) 0.0459(7) 0.0387(6) -0.0020(5) -0.0088(5) -0.0061(5)
F53 0.0543(8) 0.0717(10) 0.0468(7) 0.0316(7) -0.0158(6) -0.0190(7)
F54 0.0340(6) 0.0591(8) 0.0457(7) 0.0159(6) 0.0138(5) 0.0100(5)
F55 0.0847(12) 0.0615(9) 0.0952(12) 0.0458(9) 0.0644(10) 0.0273(8)
F56 0.0520(9) 0.1613(19) 0.0256(6) -0.0054(8) 0.0131(6) -0.0297(10)
F57 0.0382(7) 0.1065(13) 0.0491(8) -0.0239(8) -0.0077(6) 0.0066(8)
F58 0.0520(9) 0.0757(11) 0.0879(12) -0.0127(9) -0.0231(8) 0.0169(8)
F59 0.0353(7) 0.1162(15) 0.0667(10) 0.0004(10) 0.0063(7) -0.0185(8)

loop_
_atom_type_symbol
_atom_type_description
_atom_type_scat_dispersion_real
_atom_type_scat_dispersion_imag
_atom_type_scat_source
C C 0.0034 0.0017 'Calculated using XDISP in WinGX (Farrugia, 1999)'
H H 0.0000 0.0000 'Calculated using XDISP in WinGX (Farrugia, 1999)'
N N 0.0065 0.0035 'Calculated using XDISP in WinGX (Farrugia, 1999)'
F F 0.0185 0.0109 'Calculated using XDISP in WinGX (Farrugia, 1999)'

loop_
_geom_angle_atom_site_label_1
_geom_angle_atom_site_label_2
_geom_angle_atom_site_label_3
_geom_angle
C2B_4 C1B_4 C6B_4 120.0
C2B_4 C1B_4 H1B_4 120.0
C6B_4 C1B_4 H1B_4 120.0
C3B_4 C2B_4 C1B_4 120.0
C3B_4 C2B_4 H2B_4 120.0
C1B_4 C2B_4 H2B_4 120.0
C2B_4 C3B_4 C4B_4 120.0
C2B_4 C3B_4 H3B_4 120.0
C4B_4 C3B_4 H3B_4 120.0
C3B_4 C4B_4 C5B_4 120.0
C3B_4 C4B_4 H4B_4 120.0
C5B_4 C4B_4 H4B_4 120.0
C6B_4 C5B_4 C4B_4 120.0
C6B_4 C5B_4 H5B_4 120.0
C4B_4 C5B_4 H5B_4 120.0
C5B_4 C6B_4 C1B_4 120.0
C5B_4 C6B_4 H6B_4 120.0
C1B_4 C6B_4 H6B_4 120.0
C2B_5 C1B_5 C6B_5 120.0
C2B_5 C1B_5 H1B_5 120.0
C6B_5 C1B_5 H1B_5 120.0
C1B_5 C2B_5 C3B_5 120.0
C1B_5 C2B_5 H2B_5 120.0
C3B_5 C2B_5 H2B_5 120.0
C2B_5 C3B_5 C4B_5 120.0
C2B_5 C3B_5 H3B_5 120.0
C4B_5 C3B_5 H3B_5 120.0
C5B_5 C4B_5 C3B_5 120.0
C5B_5 C4B_5 H4B_5 120.0
C3B_5 C4B_5 H4B_5 120.0
C4B_5 C5B_5 C6B_5 120.0
C4B_5 C5B_5 H5B_5 120.0
C6B_5 C5B_5 H5B_5 120.0
C5B_5 C6B_5 C1B_5 120.0
C5B_5 C6B_5 H6B_5 120.0
C1B_5 C6B_5 H6B_5 120.0
C2B_6 C1B_6 C6B_6 120.0
C2B_6 C1B_6 H1B_6 120.0
C6B_6 C1B_6 H1B_6 120.0
C3B_6 C2B_6 C1B_6 120.0
C3B_6 C2B_6 H2B_6 120.0
C1B_6 C2B_6 H2B_6 120.0
C2B_6 C3B_6 C4B_6 120.0
C2B_6 C3B_6 H3B_6 120.0
C4B_6 C3B_6 H3B_6 120.0
C3B_6 C4B_6 C5B_6 120.0
C3B_6 C4B_6 H4B_6 120.0
C5B_6 C4B_6 H4B_6 120.0
C6B_6 C5B_6 C4B_6 120.0
C6B_6 C5B_6 H5B_6 120.0
C4B_6 C5B_6 H5B_6 120.0
C5B_6 C6B_6 C1B_6 120.0
C5B_6 C6B_6 H6B_6 120.0
C1B_6 C6B_6 H6B_6 120.0
N1 C1 C2 106.60(15)
N1 C1 C19 113.62(16)
C2 C1 C19 139.53(17)
C3 C2 C1 107.45(17)
C3 C2 H2 126.3
C1 C2 H2 126.3
C2 C3 C4 108.01(16)
C2 C3 H3 126.0
C4 C3 H3 126.0
N1 C4 C3 105.94(15)
N1 C4 C5 118.42(16)
C3 C4 C5 135.05(16)
C6 C5 C4 122.97(15)
C6 C5 C21 119.31(16)
C4 C5 C21 117.67(16)
N2 C6 C5 125.56(16)
N2 C6 C7 109.09(15)
C5 C6 C7 125.20(15)
C8 C7 C6 107.39(15)
C8 C7 H7 126.3
C6 C7 H7 126.3
C7 C8 C9 106.90(16)
C7 C8 H8 126.5
C9 C8 H8 126.5
N2 C9 C10 125.91(14)
N2 C9 C8 110.12(15)
C10 C9 C8 123.97(16)
C11 C10 C9 124.78(16)
C11 C10 C28 117.64(15)
C9 C10 C28 117.57(14)
N3 C11 C10 125.92(16)
N3 C11 C12 105.64(14)
C10 C11 C12 128.37(16)
C13 C12 C11 108.55(15)
C13 C12 H12 125.7
C11 C12 H12 125.7
C12 C13 C14 109.00(15)
C12 C13 H13 125.5
C14 C13 H13 125.5
C15 C14 N3 126.68(16)
C15 C14 C13 128.23(15)
N3 C14 C13 105.04(14)
C14 C15 C16 120.42(14)
C14 C15 C35 119.30(16)
C16 C15 C35 120.27(14)
C20 C16 C17 106.52(15)
C20 C16 C15 122.45(15)
C17 C16 C15 130.59(15)
C42 C17 C16 126.19(17)
C42 C17 C18 126.37(17)
C16 C17 C18 107.20(14)
C46 C18 C19 124.76(17)
C46 C18 C17 128.31(16)
C19 C18 C17 106.73(15)
C20 C19 C18 107.42(15)
C20 C19 C1 118.68(15)
C18 C19 C1 131.23(17)
C16 C20 C19 111.92(15)
C16 C20 H20 124.0
C19 C20 H20 124.0
C22 C21 C26 118.80(16)
C22 C21 C5 121.01(16)
C26 C21 C5 120.18(16)
C23 C22 C21 120.43(18)
C23 C22 H22 119.8
C21 C22 H22 119.8
C24 C23 C22 119.85(18)
C24 C23 H23 120.1
C22 C23 H23 120.1
C25 C24 C23 120.56(18)
C25 C24 C27_3 118.79(19)
C23 C24 C27_3 120.60(19)
C25 C24 C27_1 118.79(19)
C23 C24 C27_1 120.60(19)
C25 C24 C27_2 118.79(19)
C23 C24 C27_2 120.60(19)
C24 C25 C26 119.41(19)
C24 C25 H25 120.3
C26 C25 H25 120.3
C25 C26 C21 120.93(18)
C25 C26 H26 119.5
C21 C26 H26 119.5
C33 C28 C29 118.18(16)
C33 C28 C10 121.44(15)
C29 C28 C10 120.38(16)
C30 C29 C28 120.77(17)
C30 C29 H29 119.6
C28 C29 H29 119.6
C29 C30 C31 120.04(16)
C29 C30 H30 120.0
C31 C30 H30 120.0
C32 C31 C30 120.32(17)
C32 C31 C34 120.71(18)
C30 C31 C34 118.94(16)
C33 C32 C31 119.16(17)
C33 C32 H32 120.4
C31 C32 H32 120.4
C32 C33 C28 121.50(15)
C32 C33 H33 119.2
C28 C33 H33 119.2
F4 C34 F6 106.51(17)
F4 C34 F5 107.47(18)
F6 C34 F5 104.68(15)
F4 C34 C31 113.44(16)
F6 C34 C31 111.84(17)
F5 C34 C31 112.33(16)
C36 C35 C40 118.48(15)
C36 C35 C15 121.77(15)
C40 C35 C15 119.75(16)
C37 C36 C35 120.86(16)
C37 C36 H36 119.6
C35 C36 H36 119.6
C36 C37 C38 119.55(17)
C36 C37 H37 120.2
C38 C37 H37 120.2
C39 C38 C37 120.16(16)
C39 C38 C41 119.66(17)
C37 C38 C41 120.18(17)
C38 C39 C40 120.25(16)
C38 C39 H39 119.9
C40 C39 H39 119.9
C39 C40 C35 120.70(17)
C39 C40 H40 119.7
C35 C40 H40 119.7
F7 C41 F8 106.79(17)
F7 C41 F9 106.77(18)
F8 C41 F9 105.27(17)
F7 C41 C38 113.45(16)
F8 C41 C38 111.66(17)
F9 C41 C38 112.37(17)
C17 C42 C43 129.19(19)
C17 C42 H42 115.4
C43 C42 H42 115.4
C44 C43 C42 128.83(18)
C44 C43 H43 115.6
C42 C43 H43 115.6
C43 C44 C45 130.06(19)
C43 C44 H44 115.0
C45 C44 H44 115.0
C46 C45 C44 128.5(2)
C46 C45 H45 115.7
C44 C45 H45 115.7
C45 C46 C18 128.64(19)
C45 C46 H46 115.7
C18 C46 H46 115.7
N51 C51 C52 106.16(16)
N51 C51 C69 113.80(15)
C52 C51 C69 139.98(17)
C53 C52 C51 107.44(16)
C53 C52 H52 126.3
C51 C52 H52 126.3
C52 C53 C54 108.22(15)
C52 C53 H53 125.9
C54 C53 H53 125.9
N51 C54 C53 105.62(16)
N51 C54 C55 118.80(15)
C53 C54 C55 135.16(16)
C56 C55 C54 123.03(15)
C56 C55 C71 120.40(16)
C54 C55 C71 116.56(14)
N52 C56 C55 124.84(16)
N52 C56 C57 109.29(14)
C55 C56 C57 125.68(16)
C58 C57 C56 107.25(15)
C58 C57 H57 126.4
C56 C57 H57 126.4
C57 C58 C59 106.87(15)
C57 C58 H58 126.6
C59 C58 H58 126.6
N52 C59 C60 125.71(15)
N52 C59 C58 110.36(14)
C60 C59 C58 123.91(15)
C61 C60 C59 125.07(15)
C61 C60 C78 117.23(14)
C59 C60 C78 117.68(15)
N53 C61 C60 126.04(14)
N53 C61 C62 105.55(14)
C60 C61 C62 128.36(15)
C63 C62 C61 108.62(14)
C63 C62 H62 125.7
C61 C62 H62 125.7
C62 C63 C64 109.22(15)
C62 C63 H63 125.4
C64 C63 H63 125.4
C65 C64 N53 126.51(14)
C65 C64 C63 128.69(15)
N53 C64 C63 104.77(14)
C64 C65 C66 120.49(15)
C64 C65 C85 119.53(14)
C66 C65 C85 119.97(15)
C70 C66 C67 106.56(15)
C70 C66 C65 122.57(15)
C67 C66 C65 130.51(16)
C92 C67 C66 126.60(17)
C92 C67 C68 126.54(16)
C66 C67 C68 106.66(16)
C96 C68 C69 125.41(18)
C96 C68 C67 127.61(19)
C69 C68 C67 106.94(15)
C70 C69 C68 107.72(16)
C70 C69 C51 117.91(17)
C68 C69 C51 132.31(16)
C66 C70 C69 111.86(16)
C66 C70 H70 124.1
C69 C70 H70 124.1
C76 C71 C72 118.71(16)
C76 C71 C55 120.03(16)
C72 C71 C55 121.23(15)
C73 C72 C71 120.57(17)
C73 C72 H72 119.7
C71 C72 H72 119.7
C72 C73 C74 119.70(17)
C72 C73 H73 120.2
C74 C73 H73 120.2
C75 C74 C73 120.46(16)
C75 C74 C77 119.91(17)
C73 C74 C77 119.56(17)
C74 C75 C76 119.86(17)
C74 C75 H75 120.1
C76 C75 H75 120.1
C75 C76 C71 120.70(17)
C75 C76 H76 119.7
C71 C76 H76 119.7
F51 C77 F52 107.19(17)
F51 C77 F53 106.25(18)
F52 C77 F53 104.64(17)
F51 C77 C74 113.27(17)
F52 C77 C74 113.44(17)
F53 C77 C74 111.42(16)
C83 C78 C79 118.00(15)
C83 C78 C60 121.11(15)
C79 C78 C60 120.89(15)
C80 C79 C78 120.90(17)
C80 C79 H79 119.5
C78 C79 H79 119.5
C79 C80 C81 119.95(17)
C79 C80 H80 120.0
C81 C80 H80 120.0
C82 C81 C80 120.17(16)
C82 C81 C84 120.50(18)
C80 C81 C84 119.32(17)
C81 C82 C83 119.42(17)
C81 C82 H82 120.3
C83 C82 H82 120.3
C82 C83 C78 121.56(16)
C82 C83 H83 119.2
C78 C83 H83 119.2
F56 C84 F54 106.21(19)
F56 C84 F55 106.63(19)
F54 C84 F55 105.24(17)
F56 C84 C81 113.21(17)
F54 C84 C81 112.71(15)
F55 C84 C81 112.26(18)
C86 C85 C90 118.32(16)
C86 C85 C65 122.06(16)
C90 C85 C65 119.59(15)
C87 C86 C85 120.80(17)
C87 C86 H86 119.6
C85 C86 H86 119.6
C86 C87 C88 119.81(18)
C86 C87 H87 120.1
C88 C87 H87 120.1
C89 C88 C87 120.28(18)
C89 C88 C91 119.44(19)
C87 C88 C91 120.27(18)
C90 C89 C88 119.54(18)
C90 C89 H89 120.2
C88 C89 H89 120.2
C89 C90 C85 121.23(17)
C89 C90 H90 119.4
C85 C90 H90 119.4
F59 C91 F57 107.2(2)
F59 C91 F58 105.5(2)
F57 C91 F58 105.7(2)
F59 C91 C88 112.5(2)
F57 C91 C88 113.16(19)
F58 C91 C88 112.3(2)
C93 C92 C67 129.2(2)
C93 C92 H92 115.4
C67 C92 H92 115.4
C94 C93 C92 129.0(2)
C94 C93 H93 115.5
C92 C93 H93 115.5
C95 C94 C93 129.9(2)
C95 C94 H94 115.1
C93 C94 H94 115.1
C94 C95 C96 128.3(2)
C94 C95 H95 115.9
C96 C95 H95 115.9
C95 C96 C68 129.2(2)
C95 C96 H96 115.4
C68 C96 H96 115.4
C1 N1 C4 111.86(16)
C1 N1 H1N 132.2(15)
C4 N1 H1N 115.2(15)
C9 N2 C6 106.46(14)
C11 N3 C14 111.76(14)
C11 N3 H3N 124.3(15)
C14 N3 H3N 123.3(15)
C51 N51 C54 112.49(14)
C51 N51 H51N 128.5(15)
C54 N51 H51N 118.8(15)
C59 N52 C56 106.19(14)
C61 N53 C64 111.84(13)
C61 N53 H53N 121.0(14)
C64 N53 H53N 126.3(14)
F1_1 C27_1 F2_1 107.2(7)
F1_1 C27_1 F3_1 107.1(8)
F2_1 C27_1 F3_1 106.4(7)
F1_1 C27_1 C24 102.0(9)
F2_1 C27_1 C24 120.3(9)
F3_1 C27_1 C24 113.1(10)
F1_2 C27_2 F2_2 106.8(3)
F1_2 C27_2 F3_2 106.6(3)
F2_2 C27_2 F3_2 105.1(3)
F1_2 C27_2 C24 112.7(3)
F2_2 C27_2 C24 113.2(3)
F3_2 C27_2 C24 111.9(2)
F1_3 C27_3 F2_3 108.7(8)
F1_3 C27_3 F3_3 107.3(9)
F2_3 C27_3 F3_3 105.5(7)
F1_3 C27_3 C24 115.7(13)
F2_3 C27_3 C24 122.6(10)
F3_3 C27_3 C24 94.4(12)

loop_
_geom_bond_atom_site_label_1
_geom_bond_atom_site_label_2
_geom_bond_distance
C1B_4 C2B_4 1.3900
C1B_4 C6B_4 1.3900
C1B_4 H1B_4 0.9500
C2B_4 C3B_4 1.3900
C2B_4 H2B_4 0.9500
C3B_4 C4B_4 1.3900
C3B_4 H3B_4 0.9500
C4B_4 C5B_4 1.3900
C4B_4 H4B_4 0.9500
C5B_4 C6B_4 1.3900
C5B_4 H5B_4 0.9500
C6B_4 H6B_4 0.9500
C1B_5 C2B_5 1.3900
C1B_5 C6B_5 1.3900
C1B_5 H1B_5 0.9500
C2B_5 C3B_5 1.3900
C2B_5 H2B_5 0.9500
C3B_5 C4B_5 1.3900
C3B_5 H3B_5 0.9500
C4B_5 C5B_5 1.3900
C4B_5 H4B_5 0.9500
C5B_5 C6B_5 1.3900
C5B_5 H5B_5 0.9500
C6B_5 H6B_5 0.9500
C1B_6 C2B_6 1.3900
C1B_6 C6B_6 1.3900
C1B_6 H1B_6 0.9500
C2B_6 C3B_6 1.3900
C2B_6 H2B_6 0.9500
C3B_6 C4B_6 1.3900
C3B_6 H3B_6 0.9500
C4B_6 C5B_6 1.3900
C4B_6 H4B_6 0.9500
C5B_6 C6B_6 1.3900
C5B_6 H5B_6 0.9500
C6B_6 H6B_6 0.9500
C1 N1 1.359(2)
C1 C2 1.405(3)
C1 C19 1.450(2)
C2 C3 1.399(3)
C2 H2 0.9500
C3 C4 1.408(3)
C3 H3 0.9500
C4 N1 1.365(2)
C4 C5 1.424(3)
C5 C6 1.402(3)
C5 C21 1.483(2)
C6 N2 1.397(2)
C6 C7 1.446(2)
C7 C8 1.348(3)
C7 H7 0.9500
C8 C9 1.458(2)
C8 H8 0.9500
C9 N2 1.355(2)
C9 C10 1.436(2)
C10 C11 1.396(2)
C10 C28 1.490(2)
C11 N3 1.372(2)
C11 C12 1.444(2)
C12 C13 1.361(2)
C12 H12 0.9500
C13 C14 1.439(2)
C13 H13 0.9500
C14 C15 1.391(2)
C14 N3 1.393(2)
C15 C16 1.451(2)
C15 C35 1.477(2)
C16 C20 1.400(2)
C16 C17 1.433(2)
C17 C42 1.389(2)
C17 C18 1.488(3)
C18 C46 1.394(3)
C18 C19 1.420(2)
C19 C20 1.401(2)
C20 H20 0.9500
C21 C22 1.397(3)
C21 C26 1.398(3)
C22 C23 1.389(3)
C22 H22 0.9500
C23 C24 1.388(3)
C23 H23 0.9500
C24 C25 1.387(3)
C24 C27_3 1.495(3)
C24 C27_1 1.495(3)
C24 C27_2 1.495(3)
C25 C26 1.389(3)
C25 H25 0.9500
C26 H26 0.9500
C28 C33 1.393(2)
C28 C29 1.410(2)
C29 C30 1.380(3)
C29 H29 0.9500
C30 C31 1.393(3)
C30 H30 0.9500
C31 C32 1.393(2)
C31 C34 1.496(3)
C32 C33 1.392(2)
C32 H32 0.9500
C33 H33 0.9500
C34 F4 1.325(3)
C34 F6 1.348(2)
C34 F5 1.351(2)
C35 C36 1.398(2)
C35 C40 1.399(2)
C36 C37 1.391(2)
C36 H36 0.9500
C37 C38 1.392(3)
C37 H37 0.9500
C38 C39 1.382(3)
C38 C41 1.492(2)
C39 C40 1.385(2)
C39 H39 0.9500
C40 H40 0.9500
C41 F7 1.332(3)
C41 F8 1.338(3)
C41 F9 1.346(3)
C42 C43 1.400(3)
C42 H42 0.9500
C43 C44 1.384(3)
C43 H43 0.9500
C44 C45 1.391(3)
C44 H44 0.9500
C45 C46 1.390(3)
C45 H45 0.9500
C46 H46 0.9500
C51 N51 1.358(2)
C51 C52 1.410(2)
C51 C69 1.444(3)
C52 C53 1.399(3)
C52 H52 0.9500
C53 C54 1.409(2)
C53 H53 0.9500
C54 N51 1.362(2)
C54 C55 1.422(3)
C55 C56 1.403(2)
C55 C71 1.487(2)
C56 N52 1.399(2)
C56 C57 1.442(2)
C57 C58 1.357(2)
C57 H57 0.9500
C58 C59 1.451(2)
C58 H58 0.9500
C59 N52 1.359(2)
C59 C60 1.437(2)
C60 C61 1.398(2)
C60 C78 1.490(2)
C61 N53 1.375(2)
C61 C62 1.442(2)
C62 C63 1.359(2)
C62 H62 0.9500
C63 C64 1.440(2)
C63 H63 0.9500
C64 C65 1.392(2)
C64 N53 1.394(2)
C65 C66 1.446(2)
C65 C85 1.480(2)
C66 C70 1.395(2)
C66 C67 1.442(2)
C67 C92 1.393(3)
C67 C68 1.489(3)
C68 C96 1.395(3)
C68 C69 1.412(3)
C69 C70 1.398(2)
C70 H70 0.9500
C71 C76 1.397(2)
C71 C72 1.404(3)
C72 C73 1.390(3)
C72 H72 0.9500
C73 C74 1.393(3)
C73 H73 0.9500
C74 C75 1.382(3)
C74 C77 1.496(2)
C75 C76 1.392(2)
C75 H75 0.9500
C76 H76 0.9500
C77 F51 1.330(3)
C77 F52 1.333(2)
C77 F53 1.352(2)
C78 C83 1.396(2)
C78 C79 1.405(2)
C79 C80 1.386(3)
C79 H79 0.9500
C80 C81 1.396(3)
C80 H80 0.9500
C81 C82 1.388(3)
C81 C84 1.501(3)
C82 C83 1.392(2)
C82 H82 0.9500
C83 H83 0.9500
C84 F56 1.323(3)
C84 F54 1.333(2)
C84 F55 1.333(3)
C85 C86 1.398(2)
C85 C90 1.403(2)
C86 C87 1.386(3)
C86 H86 0.9500
C87 C88 1.394(3)
C87 H87 0.9500
C88 C89 1.389(3)
C88 C91 1.501(3)
C89 C90 1.382(3)
C89 H89 0.9500
C90 H90 0.9500
C91 F59 1.326(3)
C91 F57 1.328(3)
C91 F58 1.339(3)
C92 C93 1.393(3)
C92 H92 0.9500
C93 C94 1.390(3)
C93 H93 0.9500
C94 C95 1.387(4)
C94 H94 0.9500
C95 C96 1.393(3)
C95 H95 0.9500
C96 H96 0.9500
N1 H1N 0.909(5)
N3 H3N 0.908(5)
N51 H51N 0.909(5)
N53 H53N 0.911(5)
C27_1 F1_1 1.317(7)
C27_1 F2_1 1.320(6)
C27_1 F3_1 1.368(6)
C27_2 F1_2 1.315(4)
C27_2 F2_2 1.328(3)
C27_2 F3_2 1.369(4)
C27_3 F1_3 1.313(7)
C27_3 F2_3 1.314(6)
C27_3 F3_3 1.373(6)

loop_
_geom_torsion_atom_site_label_1
_geom_torsion_atom_site_label_2
_geom_torsion_atom_site_label_3
_geom_torsion_atom_site_label_4
_geom_torsion
C6B_4 C1B_4 C2B_4 C3B_4 0.0
C1B_4 C2B_4 C3B_4 C4B_4 0.0
C2B_4 C3B_4 C4B_4 C5B_4 0.0
C3B_4 C4B_4 C5B_4 C6B_4 0.0
C4B_4 C5B_4 C6B_4 C1B_4 0.0
C2B_4 C1B_4 C6B_4 C5B_4 0.0
C6B_5 C1B_5 C2B_5 C3B_5 0.0
C1B_5 C2B_5 C3B_5 C4B_5 0.0
C2B_5 C3B_5 C4B_5 C5B_5 0.0
C3B_5 C4B_5 C5B_5 C6B_5 0.0
C4B_5 C5B_5 C6B_5 C1B_5 0.0
C2B_5 C1B_5 C6B_5 C5B_5 0.0
C6B_6 C1B_6 C2B_6 C3B_6 0.0
C1B_6 C2B_6 C3B_6 C4B_6 0.0
C2B_6 C3B_6 C4B_6 C5B_6 0.0
C3B_6 C4B_6 C5B_6 C6B_6 0.0
C4B_6 C5B_6 C6B_6 C1B_6 0.0
C2B_6 C1B_6 C6B_6 C5B_6 0.0
N1 C1 C2 C3 -2.4(2)
C19 C1 C2 C3 171.1(2)
C1 C2 C3 C4 0.2(2)
C2 C3 C4 N1 2.1(2)
C2 C3 C4 C5 -168.5(2)
N1 C4 C5 C6 3.3(3)
C3 C4 C5 C6 173.0(2)
N1 C4 C5 C21 -174.25(16)
C3 C4 C5 C21 -4.5(3)
C4 C5 C6 N2 0.3(3)
C21 C5 C6 N2 177.77(16)
C4 C5 C6 C7 175.26(17)
C21 C5 C6 C7 -7.3(3)
N2 C6 C7 C8 1.1(2)
C5 C6 C7 C8 -174.57(17)
C6 C7 C8 C9 0.1(2)
C7 C8 C9 N2 -1.3(2)
C7 C8 C9 C10 177.80(16)
N2 C9 C10 C11 -8.2(3)
C8 C9 C10 C11 172.89(16)
N2 C9 C10 C28 170.75(16)
C8 C9 C10 C28 -8.2(2)
C9 C10 C11 N3 -4.9(3)
C28 C10 C11 N3 176.18(15)
C9 C10 C11 C12 171.59(17)
C28 C10 C11 C12 -7.3(3)
N3 C11 C12 C13 -0.56(19)
C10 C11 C12 C13 -177.62(17)
C11 C12 C13 C14 0.3(2)
C12 C13 C14 C15 177.71(17)
C12 C13 C14 N3 0.14(19)
N3 C14 C15 C16 10.3(3)
C13 C14 C15 C16 -166.76(16)
N3 C14 C15 C35 -170.37(16)
C13 C14 C15 C35 12.6(3)
C14 C15 C16 C20 28.5(2)
C35 C15 C16 C20 -150.81(16)
C14 C15 C16 C17 -142.86(18)
C35 C15 C16 C17 37.8(3)
C20 C16 C17 C42 -177.36(17)
C15 C16 C17 C42 -5.0(3)
C20 C16 C17 C18 -2.77(18)
C15 C16 C17 C18 169.63(16)
C42 C17 C18 C46 -0.2(3)
C16 C17 C18 C46 -174.82(18)
C42 C17 C18 C19 174.71(17)
C16 C17 C18 C19 0.13(19)
C46 C18 C19 C20 177.76(17)
C17 C18 C19 C20 2.57(19)
C46 C18 C19 C1 17.1(3)
C17 C18 C19 C1 -158.12(18)
N1 C1 C19 C20 -23.6(2)
C2 C1 C19 C20 163.2(2)
N1 C1 C19 C18 135.4(2)
C2 C1 C19 C18 -37.8(4)
C17 C16 C20 C19 4.6(2)
C15 C16 C20 C19 -168.58(15)
C18 C19 C20 C16 -4.6(2)
C1 C19 C20 C16 158.99(16)
C6 C5 C21 C22 124.6(2)
C4 C5 C21 C22 -57.8(2)
C6 C5 C21 C26 -56.0(3)
C4 C5 C21 C26 121.5(2)
C26 C21 C22 C23 1.5(3)
C5 C21 C22 C23 -179.12(18)
C21 C22 C23 C24 -1.1(3)
C22 C23 C24 C25 -0.2(3)
C22 C23 C24 C27_3 -177.5(2)
C22 C23 C24 C27_1 -177.5(2)
C22 C23 C24 C27_2 -177.5(2)
C23 C24 C25 C26 0.9(4)
C27_3 C24 C25 C26 178.3(2)
C27_1 C24 C25 C26 178.3(2)
C27_2 C24 C25 C26 178.3(2)
C24 C25 C26 C21 -0.4(4)
C22 C21 C26 C25 -0.8(3)
C5 C21 C26 C25 179.9(2)
C11 C10 C28 C33 -53.6(2)
C9 C10 C28 C33 127.45(18)
C11 C10 C28 C29 125.89(17)
C9 C10 C28 C29 -53.1(2)
C33 C28 C29 C30 -1.5(3)
C10 C28 C29 C30 179.03(16)
C28 C29 C30 C31 0.2(3)
C29 C30 C31 C32 1.1(3)
C29 C30 C31 C34 -176.65(17)
C30 C31 C32 C33 -1.1(3)
C34 C31 C32 C33 176.59(17)
C31 C32 C33 C28 -0.2(3)
C29 C28 C33 C32 1.5(3)
C10 C28 C33 C32 -179.06(16)
C32 C31 C34 F4 7.5(3)
C30 C31 C34 F4 -174.77(18)
C32 C31 C34 F6 -113.0(2)
C30 C31 C34 F6 64.7(2)
C32 C31 C34 F5 129.60(19)
C30 C31 C34 F5 -52.6(2)
C14 C15 C35 C36 44.1(2)
C16 C15 C35 C36 -136.59(18)
C14 C15 C35 C40 -136.90(18)
C16 C15 C35 C40 42.4(2)
C40 C35 C36 C37 0.2(3)
C15 C35 C36 C37 179.21(17)
C35 C36 C37 C38 -0.3(3)
C36 C37 C38 C39 0.4(3)
C36 C37 C38 C41 -179.56(18)
C37 C38 C39 C40 -0.4(3)
C41 C38 C39 C40 179.61(19)
C38 C39 C40 C35 0.2(3)
C36 C35 C40 C39 -0.1(3)
C15 C35 C40 C39 -179.17(17)
C39 C38 C41 F7 164.16(19)
C37 C38 C41 F7 -15.9(3)
C39 C38 C41 F8 43.4(3)
C37 C38 C41 F8 -136.6(2)
C39 C38 C41 F9 -74.6(2)
C37 C38 C41 F9 105.4(2)
C16 C17 C42 C43 177.12(19)
C18 C17 C42 C43 3.5(3)
C17 C42 C43 C44 -2.7(4)
C42 C43 C44 C45 -0.7(4)
C43 C44 C45 C46 1.1(4)
C44 C45 C46 C18 1.8(4)
C19 C18 C46 C45 -177.0(2)
C17 C18 C46 C45 -2.9(3)
N51 C51 C52 C53 -1.6(2)
C69 C51 C52 C53 175.4(2)
C51 C52 C53 C54 0.2(2)
C52 C53 C54 N51 1.3(2)
C52 C53 C54 C55 -170.8(2)
N51 C54 C55 C56 4.9(3)
C53 C54 C55 C56 176.28(19)
N51 C54 C55 C71 -174.18(16)
C53 C54 C55 C71 -2.8(3)
C54 C55 C56 N52 1.5(3)
C71 C55 C56 N52 -179.43(15)
C54 C55 C56 C57 176.04(17)
C71 C55 C56 C57 -4.9(3)
N52 C56 C57 C58 0.4(2)
C55 C56 C57 C58 -174.82(17)
C56 C57 C58 C59 0.74(19)
C57 C58 C59 N52 -1.7(2)
C57 C58 C59 C60 177.22(16)
N52 C59 C60 C61 -6.2(3)
C58 C59 C60 C61 174.96(16)
N52 C59 C60 C78 172.10(15)
C58 C59 C60 C78 -6.7(2)
C59 C60 C61 N53 -7.0(3)
C78 C60 C61 N53 174.65(15)
C59 C60 C61 C62 170.08(16)
C78 C60 C61 C62 -8.3(3)
N53 C61 C62 C63 -0.29(19)
C60 C61 C62 C63 -177.84(17)
C61 C62 C63 C64 0.2(2)
C62 C63 C64 C65 178.18(17)
C62 C63 C64 N53 -0.03(19)
N53 C64 C65 C66 10.3(3)
C63 C64 C65 C66 -167.55(17)
N53 C64 C65 C85 -171.12(16)
C63 C64 C65 C85 11.0(3)
C64 C65 C66 C70 28.1(2)
C85 C65 C66 C70 -150.54(16)
C64 C65 C66 C67 -144.14(18)
C85 C65 C66 C67 37.3(3)
C70 C66 C67 C92 -177.83(18)
C65 C66 C67 C92 -4.7(3)
C70 C66 C67 C68 -2.74(19)
C65 C66 C67 C68 170.41(17)
C92 C67 C68 C96 -2.9(3)
C66 C67 C68 C96 -177.98(19)
C92 C67 C68 C69 174.76(18)
C66 C67 C68 C69 -0.35(19)
C96 C68 C69 C70 -178.99(18)
C67 C68 C69 C70 3.31(19)
C96 C68 C69 C51 18.2(3)
C67 C68 C69 C51 -159.53(18)
N51 C51 C69 C70 -25.6(2)
C52 C51 C69 C70 157.6(2)
N51 C51 C69 C68 135.9(2)
C52 C51 C69 C68 -41.0(4)
C67 C66 C70 C69 5.0(2)
C65 C66 C70 C69 -168.80(16)
C68 C69 C70 C66 -5.3(2)
C51 C69 C70 C66 160.39(16)
C56 C55 C71 C76 125.20(19)
C54 C55 C71 C76 -55.7(2)
C56 C55 C71 C72 -57.0(2)
C54 C55 C71 C72 122.09(19)
C76 C71 C72 C73 0.0(3)
C55 C71 C72 C73 -177.75(17)
C71 C72 C73 C74 -0.2(3)
C72 C73 C74 C75 -0.1(3)
C72 C73 C74 C77 176.90(18)
C73 C74 C75 C76 0.6(3)
C77 C74 C75 C76 -176.36(18)
C74 C75 C76 C71 -0.8(3)
C72 C71 C76 C75 0.5(3)
C55 C71 C76 C75 178.30(17)
C75 C74 C77 F51 -140.04(19)
C73 C74 C77 F51 42.9(3)
C75 C74 C77 F52 -17.5(3)
C73 C74 C77 F52 165.42(18)
C75 C74 C77 F53 100.2(2)
C73 C74 C77 F53 -76.8(2)
C61 C60 C78 C83 -54.3(2)
C59 C60 C78 C83 127.26(17)
C61 C60 C78 C79 126.02(17)
C59 C60 C78 C79 -52.5(2)
C83 C78 C79 C80 -0.4(3)
C60 C78 C79 C80 179.28(16)
C78 C79 C80 C81 0.3(3)
C79 C80 C81 C82 0.2(3)
C79 C80 C81 C84 -178.89(17)
C80 C81 C82 C83 -0.4(3)
C84 C81 C82 C83 178.65(17)
C81 C82 C83 C78 0.2(3)
C79 C78 C83 C82 0.2(3)
C60 C78 C83 C82 -179.52(16)
C82 C81 C84 F56 17.6(3)
C80 C81 C84 F56 -163.4(2)
C82 C81 C84 F54 -103.0(2)
C80 C81 C84 F54 76.0(2)
C82 C81 C84 F55 138.4(2)
C80 C81 C84 F55 -42.6(3)
C64 C65 C85 C86 46.4(2)
C66 C65 C85 C86 -134.98(18)
C64 C65 C85 C90 -135.74(18)
C66 C65 C85 C90 42.9(2)
C90 C85 C86 C87 0.5(3)
C65 C85 C86 C87 178.33(18)
C85 C86 C87 C88 0.0(3)
C86 C87 C88 C89 -0.3(3)
C86 C87 C88 C91 178.9(2)
C87 C88 C89 C90 0.1(3)
C91 C88 C89 C90 -179.1(2)
C88 C89 C90 C85 0.4(3)
C86 C85 C90 C89 -0.7(3)
C65 C85 C90 C89 -178.62(17)
C89 C88 C91 F59 -72.6(3)
C87 C88 C91 F59 108.2(3)
C89 C88 C91 F57 165.6(2)
C87 C88 C91 F57 -13.6(3)
C89 C88 C91 F58 46.1(3)
C87 C88 C91 F58 -133.1(2)
C66 C67 C92 C93 -179.9(2)
C68 C67 C92 C93 5.9(4)
C67 C92 C93 C94 -1.8(5)
C92 C93 C94 C95 -3.2(5)
C93 C94 C95 C96 1.2(5)
C94 C95 C96 C68 3.9(4)
C69 C68 C96 C95 179.5(2)
C67 C68 C96 C95 -3.3(4)
C2 C1 N1 C4 3.8(2)
C19 C1 N1 C4 -171.56(16)
C3 C4 N1 C1 -3.7(2)
C5 C4 N1 C1 168.75(16)
C10 C9 N2 C6 -177.14(16)
C8 C9 N2 C6 1.93(19)
C5 C6 N2 C9 173.77(17)
C7 C6 N2 C9 -1.86(19)
C10 C11 N3 C14 177.82(16)
C12 C11 N3 C14 0.67(19)
C15 C14 N3 C11 -178.13(16)
C13 C14 N3 C11 -0.52(19)
C52 C51 N51 C54 2.5(2)
C69 C51 N51 C54 -175.35(15)
C53 C54 N51 C51 -2.4(2)
C55 C54 N51 C51 171.24(16)
C60 C59 N52 C56 -176.97(15)
C58 C59 N52 C56 1.97(18)
C55 C56 N52 C59 173.81(16)
C57 C56 N52 C59 -1.50(18)
C60 C61 N53 C64 177.91(16)
C62 C61 N53 C64 0.28(18)
C65 C64 N53 C61 -178.42(16)
C63 C64 N53 C61 -0.17(18)
C25 C24 C27_1 F1_1 -73.8(9)
C23 C24 C27_1 F1_1 103.6(9)
C25 C24 C27_1 F2_1 168.0(8)
C23 C24 C27_1 F2_1 -14.6(8)
C25 C24 C27_1 F3_1 40.8(11)
C23 C24 C27_1 F3_1 -141.7(11)
C25 C24 C27_2 F1_2 160.0(4)
C23 C24 C27_2 F1_2 -22.6(5)
C25 C24 C27_2 F2_2 38.6(4)
C23 C24 C27_2 F2_2 -144.0(3)
C25 C24 C27_2 F3_2 -79.9(3)
C23 C24 C27_2 F3_2 97.5(3)
C25 C24 C27_3 F1_3 14.1(16)
C23 C24 C27_3 F1_3 -168.5(16)
C25 C24 C27_3 F2_3 -122.8(15)
C23 C24 C27_3 F2_3 54.6(16)
C25 C24 C27_3 F3_3 125.7(13)
C23 C24 C27_3 F3_3 -56.9(13)
